data_1544366
loop_
_publ_author_name
'Wang, Ming'
'Fan, Qiaoling'
'Jiang, Xuefeng'

_publ_section_title
;
 Transition-Metal-Free Diarylannulated Sulfide and Selenide Construction
 via Radical/Anion-Mediated Sulfur-Iodine and Selenium-Iodine Exchange.
;
_journal_issue 21
_journal_name_full 'Organic letters'
_journal_page_first 5756
_journal_page_last 5759
_journal_paper_doi 10.1021/acs.orglett.6b03078
_journal_volume 18
_journal_year 2016
_chemical_formula_moiety 'C26 H19 I'
_chemical_formula_sum 'C26 H19 I'
_chemical_formula_weight 458.31
_chemical_name_systematic
;
 ? 
;
_space_group_crystal_system orthorhombic
_space_group_IT_number 61
_space_group_name_Hall '-P 2ac 2ab'
_space_group_name_H-M_alt 'P b c a'
_symmetry_space_group_name_Hall '-P 2ac 2ab'
_symmetry_space_group_name_H-M 'P b c a'
_atom_sites_solution_hydrogens geom
_atom_sites_solution_primary direct
_audit_creation_date 2016-06-21
_audit_creation_method
;
Olex2 1.2
(compiled 2016.02.19 svn.r3266 for OlexSys, GUI svn.r5155)
;
_cell_angle_alpha 90
_cell_angle_beta 90
_cell_angle_gamma 90
_cell_formula_units_Z 8
_cell_length_a 16.0575(12)
_cell_length_b 11.4137(9)
_cell_length_c 21.6746(17)
_cell_measurement_reflns_used 5578
_cell_measurement_temperature 130
_cell_measurement_theta_max 24.422
_cell_measurement_theta_min 2.27
_cell_volume 3972.4(5)
_computing_cell_refinement 'SAINT v7.68A (Bruker, 2009)'
_computing_data_reduction 'SAINT v7.68A (Bruker, 2009)'
_computing_molecular_graphics 'Olex2 (Dolomanov et al., 2009)'
_computing_publication_material 'Olex2 (Dolomanov et al., 2009)'
_computing_structure_refinement 'ShelXL (Sheldrick, 2015)'
_computing_structure_solution 'ShelXT (Sheldrick, 2015)'
_diffrn_ambient_temperature 130
_diffrn_measured_fraction_theta_full 1.000
_diffrn_measured_fraction_theta_max 1.000
_diffrn_measurement_device_type 'Bruker APEX-II CCD'
_diffrn_measurement_method '\f and \w scans'
_diffrn_radiation_monochromator graphite
_diffrn_radiation_type MoK\a
_diffrn_radiation_wavelength 0.71073
_diffrn_reflns_av_R_equivalents 0.0425
_diffrn_reflns_av_unetI/netI 0.0243
_diffrn_reflns_Laue_measured_fraction_full 1.000
_diffrn_reflns_Laue_measured_fraction_max 1.000
_diffrn_reflns_limit_h_max 19
_diffrn_reflns_limit_h_min -19
_diffrn_reflns_limit_k_max 13
_diffrn_reflns_limit_k_min -13
_diffrn_reflns_limit_l_max 26
_diffrn_reflns_limit_l_min -26
_diffrn_reflns_number 26260
_diffrn_reflns_point_group_measured_fraction_full 1.000
_diffrn_reflns_point_group_measured_fraction_max 1.000
_diffrn_reflns_theta_full 25.242
_diffrn_reflns_theta_max 25.500
_diffrn_reflns_theta_min 1.879
_diffrn_standards_number 0
_exptl_absorpt_coefficient_mu 1.619
_exptl_absorpt_correction_T_max 0.7461
_exptl_absorpt_correction_T_min 0.6811
_exptl_absorpt_correction_type multi-scan
_exptl_absorpt_process_details
;
SADABS-2008/1 (Bruker,2008) was used for absorption correction.
wR2(int) was 0.0587 before and 0.0502 after correction.
The Ratio of minimum to maximum transmission is 0.9129.
The \l/2 correction factor is 0.0015.
;
_exptl_crystal_colour colourless
_exptl_crystal_colour_primary colourless
_exptl_crystal_density_diffrn 1.533
_exptl_crystal_density_method 'not measured'
_exptl_crystal_description block
_exptl_crystal_F_000 1824
_exptl_crystal_size_max 0.25
_exptl_crystal_size_mid 0.2
_exptl_crystal_size_min 0.15
_refine_diff_density_max 1.103
_refine_diff_density_min -1.496
_refine_diff_density_rms 0.082
_refine_ls_extinction_method none
_refine_ls_goodness_of_fit_ref 1.203
_refine_ls_hydrogen_treatment constr
_refine_ls_matrix_type full
_refine_ls_number_parameters 283
_refine_ls_number_reflns 3694
_refine_ls_number_restraints 78
_refine_ls_restrained_S_all 1.202
_refine_ls_R_factor_all 0.0681
_refine_ls_R_factor_gt 0.0572
_refine_ls_shift/su_max 0.002
_refine_ls_shift/su_mean 0.000
_refine_ls_structure_factor_coef Fsqd
_refine_ls_weighting_details 'w=1/[\s^2^(Fo^2^)+17.7696P] where P=(Fo^2^+2Fc^2^)/3'
_refine_ls_weighting_scheme calc
_refine_ls_wR_factor_gt 0.1044
_refine_ls_wR_factor_ref 0.1093
_reflns_Friedel_coverage 0.000
_reflns_number_gt 3170
_reflns_number_total 3694
_reflns_threshold_expression 'I > 2\s(I)'
_cod_data_source_file ol6b03078_si_003.cif
_cod_data_source_block dm16386
_cod_depositor_comments 'Adding full bibliography for 1544365--1544366.cif.'
_cod_database_code 1544366
_shelx_space_group_comment
;
The symmetry employed for this shelxl refinement is uniquely defined
by the following loop, which should always be used as a source of
symmetry information in preference to the above space-group names.
They are only intended as comments.
;
_shelx_estimated_absorpt_t_max 0.793
_shelx_estimated_absorpt_t_min 0.688
_olex2_refinement_description
;
1. Fixed Uiso
 At 1.2 times of:
  All C(H) groups
2. Uiso/Uaniso restraints and constraints
C27 \\sim C28 \\sim C29 \\sim C30 \\sim C23 \\sim C32: within 2A with sigma of
0.01 and sigma for terminal atoms of 0.02
C21 \\sim C22 \\sim C23 \\sim C24 \\sim C25 \\sim C26: within 2A with sigma of
0.01 and sigma for terminal atoms of 0.02
Uanis(C28) \\sim Ueq: with sigma of 0.005 and sigma for terminal atoms of 0.01
Uanis(C28) \\sim Ueq: with sigma of 0.005 and sigma for terminal atoms of 0.01
Uanis(C28) \\sim Ueq: with sigma of 0.002 and sigma for terminal atoms of 0.004
3. Others
 Fixed Sof: I1(0.6) I2(0.4) C21(0.6) C22(0.6) C23(0.6) H23(0.6) C24(0.6)
 H24(0.6) C25(0.6) H25(0.6) C26(0.6) H26(0.6) C27(0.4) C28(0.4) H28(0.4)
 C29(0.4) H29(0.4) C30(0.4) H30(0.4) C31(0.4) H31(0.4) C32(0.4)
4.a Aromatic/amide H refined with riding coordinates:
 C1(H1), C10(H10), C5(H5), C18(H18), C3(H3), C4(H4), C14(H14), C2(H2), C8(H8),
 C13(H13), C16(H16), C17(H17), C11(H11), C12(H12), C19(H19), C23(H23), C24(H24),
  C25(H25), C26(H26), C28(H28), C29(H29), C30(H30), C31(H31)
4.b Fitted hexagon refined as free rotating group:
 C21(C22,C23,C24,C25,C26), C27(C28,C29,C30,C31,C32)
;
_shelx_shelxl_version_number 2014/7
_olex2_submission_special_instructions 'No special instructions were received'

loop_
_space_group_symop_operation_xyz
'x, y, z'
'-x+1/2, -y, z+1/2'
'-x, y+1/2, -z+1/2'
'x+1/2, -y+1/2, -z'
'-x, -y, -z'
'x-1/2, y, -z-1/2'
'x, -y-1/2, z-1/2'
'-x-1/2, y-1/2, z'

loop_
_atom_site_label
_atom_site_type_symbol
_atom_site_fract_x
_atom_site_fract_y
_atom_site_fract_z
_atom_site_U_iso_or_equiv
_atom_site_adp_type
_atom_site_occupancy
_atom_site_site_symmetry_order
_atom_site_calc_flag
_atom_site_refinement_flags_posn
_atom_site_refinement_flags_adp
_atom_site_refinement_flags_occupancy
_atom_site_disorder_assembly
_atom_site_disorder_group
I1 I 0.42514(5) 0.41702(6) 0.36478(3) 0.0493(2) Uani 0.6 1 d . . P A 1
I2 I 0.35876(6) 0.05307(8) 0.46758(4) 0.0323(2) Uani 0.4 1 d . . P A 2
C6 C 0.3565(3) 0.3983(4) 0.63237(19) 0.0236(9) Uani 1 1 d . . . . .
C7 C 0.4274(3) 0.3293(4) 0.60585(19) 0.0238(9) Uani 1 1 d . . . . .
C9 C 0.4788(3) 0.2607(4) 0.65014(19) 0.0240(9) Uani 1 1 d . . . . .
C1 C 0.3294(3) 0.5023(4) 0.6053(2) 0.0278(10) Uani 1 1 d . . . . .
H1 H 0.3579 0.5322 0.5703 0.033 Uiso 1 1 calc R . . . .
C10 C 0.5114(3) 0.3128(4) 0.7031(2) 0.0294(10) Uani 1 1 d . . . . .
H10 H 0.4992 0.3925 0.7118 0.035 Uiso 1 1 calc R . . . .
C5 C 0.3148(3) 0.3593(4) 0.68526(19) 0.0250(9) Uani 1 1 d . . . . .
H5 H 0.3333 0.2901 0.7054 0.030 Uiso 1 1 calc R . . . .
C18 C 0.6459(3) 0.1832(4) 0.4440(2) 0.0316(10) Uani 1 1 d . . . . .
H18 H 0.6912 0.1505 0.4218 0.038 Uiso 1 1 calc R . . . .
C3 C 0.2201(3) 0.5221(4) 0.6802(2) 0.0307(10) Uani 1 1 d . . . . .
H3 H 0.1734 0.5636 0.6959 0.037 Uiso 1 1 calc R . . . .
C4 C 0.2471(3) 0.4199(4) 0.7088(2) 0.0283(10) Uani 1 1 d . . . . .
H4 H 0.2191 0.3915 0.7444 0.034 Uiso 1 1 calc R . . . .
C14 C 0.4958(3) 0.1419(4) 0.6398(2) 0.0295(10) Uani 1 1 d . . . . .
H14 H 0.4735 0.1038 0.6045 0.035 Uiso 1 1 calc R . . . .
C2 C 0.2619(3) 0.5628(4) 0.6286(2) 0.0338(11) Uani 1 1 d . . . . .
H2 H 0.2439 0.6329 0.6091 0.041 Uiso 1 1 calc R . . . .
C15 C 0.5111(3) 0.2775(4) 0.5101(2) 0.0315(11) Uani 1 1 d . . . . .
C8 C 0.4400(3) 0.3284(4) 0.5445(2) 0.0343(11) Uani 1 1 d . . . . .
H8 H 0.3982 0.3648 0.5202 0.041 Uiso 1 1 calc R . . . .
C13 C 0.5451(3) 0.0796(5) 0.6808(2) 0.0391(12) Uani 1 1 d . . . . .
H13 H 0.5560 -0.0010 0.6734 0.047 Uiso 1 1 calc R . . . .
C16 C 0.5918(3) 0.2837(4) 0.5328(2) 0.0326(11) Uani 1 1 d . . . . .
H16 H 0.6018 0.3199 0.5715 0.039 Uiso 1 1 calc R . . . .
C17 C 0.6583(3) 0.2377(4) 0.4996(2) 0.0352(11) Uani 1 1 d . . . . .
H17 H 0.7132 0.2441 0.5156 0.042 Uiso 1 1 calc R . . . .
C11 C 0.5613(3) 0.2495(5) 0.7432(2) 0.0375(12) Uani 1 1 d . . . . .
H11 H 0.5839 0.2866 0.7786 0.045 Uiso 1 1 calc R . . . .
C12 C 0.5786(3) 0.1329(5) 0.7321(2) 0.0432(13) Uani 1 1 d . . . . .
H12 H 0.6131 0.0900 0.7595 0.052 Uiso 1 1 calc R . . . .
C19 C 0.5664(3) 0.1771(5) 0.4214(2) 0.0504(15) Uani 1 1 d . . . . .
H19 H 0.5575 0.1405 0.3825 0.060 Uiso 1 1 calc R . . . .
C20 C 0.4982(4) 0.2221(7) 0.4528(2) 0.062(2) Uani 1 1 d . . . . .
C21 C 0.4061(3) 0.1823(5) 0.4303(2) 0.0259(15) Uani 0.6 1 d . U P A 1
C22 C 0.3696(3) 0.2583(4) 0.3881(3) 0.0315(17) Uani 0.6 1 d G U P A 1
C23 C 0.2938(3) 0.2296(5) 0.3611(3) 0.032(2) Uani 0.6 1 d G U P A 1
H23 H 0.2688 0.2816 0.3323 0.039 Uiso 0.6 1 calc R . P A 1
C24 C 0.2545(3) 0.1250(5) 0.3762(3) 0.0372(17) Uani 0.6 1 d G U P A 1
H24 H 0.2027 0.1054 0.3578 0.045 Uiso 0.6 1 calc R . P A 1
C25 C 0.2911(3) 0.0490(4) 0.4184(3) 0.0381(18) Uani 0.6 1 d G U P A 1
H25 H 0.2642 -0.0226 0.4288 0.046 Uiso 0.6 1 calc R . P A 1
C26 C 0.3669(3) 0.0777(4) 0.4455(2) 0.036(3) Uani 0.6 1 d G U P A 1
H26 H 0.3918 0.0257 0.4743 0.043 Uiso 0.6 1 calc R . P A 1
C27 C 0.4305(4) 0.2789(7) 0.4112(3) 0.026(2) Uani 0.4 1 d . U P A 2
C28 C 0.4305(4) 0.3755(6) 0.3722(4) 0.019(3) Uani 0.4 1 d G U P A 2
H28 H 0.4764 0.4280 0.3722 0.023 Uiso 0.4 1 calc R . P A 2
C29 C 0.3632(5) 0.3954(6) 0.3332(4) 0.041(3) Uani 0.4 1 d G U P A 2
H29 H 0.3632 0.4615 0.3066 0.049 Uiso 0.4 1 calc R . P A 2
C30 C 0.2960(4) 0.3186(8) 0.3332(4) 0.043(3) Uani 0.4 1 d G U P A 2
H30 H 0.2501 0.3322 0.3066 0.052 Uiso 0.4 1 calc R . P A 2
C31 C 0.2961(4) 0.2220(7) 0.3722(4) 0.039(5) Uani 0.4 1 d G . P A 2
H31 H 0.2502 0.1695 0.3722 0.046 Uiso 0.4 1 calc R . P A 2
C32 C 0.3634(5) 0.2021(6) 0.4112(4) 0.026(2) Uani 0.4 1 d G U P A 2

loop_
_atom_site_aniso_label
_atom_site_aniso_U_11
_atom_site_aniso_U_22
_atom_site_aniso_U_33
_atom_site_aniso_U_23
_atom_site_aniso_U_13
_atom_site_aniso_U_12
I1 0.0598(4) 0.0385(4) 0.0496(4) 0.0158(3) -0.0047(3) -0.0183(3)
I2 0.0334(4) 0.0277(4) 0.0357(5) 0.0041(4) 0.0054(4) -0.0021(3)
C6 0.025(2) 0.025(2) 0.021(2) -0.0072(17) -0.0035(18) -0.0003(18)
C7 0.021(2) 0.026(2) 0.025(2) -0.0038(18) -0.0010(18) 0.0004(18)
C9 0.020(2) 0.031(2) 0.020(2) 0.0002(18) 0.0043(17) -0.0041(19)
C1 0.031(2) 0.027(2) 0.025(2) -0.0015(19) 0.0005(19) -0.0039(19)
C10 0.026(2) 0.039(3) 0.023(2) -0.003(2) 0.0034(19) -0.007(2)
C5 0.026(2) 0.024(2) 0.026(2) -0.0013(18) -0.0025(18) -0.0025(18)
C18 0.034(3) 0.030(2) 0.032(2) -0.001(2) 0.011(2) 0.002(2)
C3 0.028(2) 0.028(2) 0.037(3) -0.008(2) 0.002(2) 0.0031(19)
C4 0.026(2) 0.032(2) 0.027(2) -0.005(2) 0.0024(19) -0.005(2)
C14 0.031(2) 0.032(2) 0.026(2) -0.0010(19) 0.0041(19) 0.003(2)
C2 0.038(3) 0.024(2) 0.040(3) -0.001(2) -0.001(2) 0.005(2)
C15 0.039(3) 0.035(3) 0.020(2) 0.0003(19) 0.002(2) 0.012(2)
C8 0.037(3) 0.043(3) 0.023(2) -0.005(2) -0.002(2) 0.012(2)
C13 0.045(3) 0.036(3) 0.037(3) 0.006(2) 0.009(2) 0.015(2)
C16 0.036(3) 0.033(2) 0.029(2) -0.007(2) 0.004(2) -0.005(2)
C17 0.029(2) 0.040(3) 0.037(3) -0.005(2) 0.009(2) -0.009(2)
C11 0.026(2) 0.059(3) 0.027(2) 0.003(2) -0.004(2) -0.007(2)
C12 0.032(3) 0.066(4) 0.032(3) 0.012(3) 0.003(2) 0.013(3)
C19 0.051(3) 0.077(4) 0.023(3) -0.013(3) 0.001(2) 0.022(3)
C20 0.048(3) 0.110(5) 0.028(3) -0.025(3) -0.011(2) 0.040(4)
C21 0.030(4) 0.029(4) 0.018(3) -0.006(3) 0.006(3) -0.006(3)
C22 0.039(4) 0.033(4) 0.023(4) -0.002(3) 0.002(3) -0.010(4)
C23 0.033(5) 0.042(5) 0.022(4) -0.001(3) -0.007(3) -0.008(4)
C24 0.037(4) 0.042(4) 0.033(4) -0.014(3) 0.003(3) -0.013(3)
C25 0.045(4) 0.033(4) 0.036(4) -0.010(3) 0.012(3) -0.011(3)
C26 0.044(5) 0.038(5) 0.026(5) -0.003(4) 0.011(4) -0.009(4)
C27 0.027(5) 0.036(5) 0.016(4) 0.003(4) 0.000(4) 0.001(4)
C28 0.015(3) 0.023(3) 0.021(3) 0.0011(19) 0.0046(19) 0.0035(19)
C29 0.035(5) 0.050(6) 0.038(5) 0.019(5) -0.024(5) -0.008(5)
C30 0.041(5) 0.055(6) 0.033(5) 0.011(5) -0.015(5) -0.007(5)
C31 0.046(11) 0.045(10) 0.025(7) 0.006(7) 0.005(7) 0.000(9)
C32 0.028(5) 0.035(5) 0.017(5) -0.005(4) -0.002(4) -0.001(5)

loop_
_atom_type_symbol
_atom_type_description
_atom_type_scat_dispersion_real
_atom_type_scat_dispersion_imag
_atom_type_scat_source
C C 0.0033 0.0016 'International Tables Vol C Tables 4.2.6.8 and 6.1.1.4'
H H 0.0000 0.0000 'International Tables Vol C Tables 4.2.6.8 and 6.1.1.4'
I I -0.4742 1.8119 'International Tables Vol C Tables 4.2.6.8 and 6.1.1.4'

loop_
_geom_angle_atom_site_label_1
_geom_angle_atom_site_label_2
_geom_angle_atom_site_label_3
_geom_angle
C1 C6 C7 121.6(4)
C1 C6 C5 117.8(4)
C5 C6 C7 120.7(4)
C9 C7 C6 116.8(4)
C8 C7 C6 119.9(4)
C8 C7 C9 123.3(4)
C10 C9 C7 121.0(4)
C10 C9 C14 118.1(4)
C14 C9 C7 121.0(4)
C6 C1 H1 119.4
C2 C1 C6 121.1(4)
C2 C1 H1 119.4
C9 C10 H10 119.6
C11 C10 C9 120.7(5)
C11 C10 H10 119.6
C6 C5 H5 119.4
C4 C5 C6 121.2(4)
C4 C5 H5 119.4
C17 C18 H18 120.8
C17 C18 C19 118.3(4)
C19 C18 H18 120.8
C4 C3 H3 120.3
C2 C3 H3 120.3
C2 C3 C4 119.4(4)
C5 C4 C3 119.9(4)
C5 C4 H4 120.0
C3 C4 H4 120.0
C9 C14 H14 119.8
C13 C14 C9 120.3(4)
C13 C14 H14 119.8
C1 C2 C3 120.5(4)
C1 C2 H2 119.7
C3 C2 H2 119.7
C16 C15 C8 121.4(4)
C16 C15 C20 118.1(4)
C20 C15 C8 120.4(4)
C7 C8 C15 128.1(4)
C7 C8 H8 116.0
C15 C8 H8 116.0
C14 C13 H13 119.5
C12 C13 C14 120.9(5)
C12 C13 H13 119.5
C15 C16 H16 119.5
C15 C16 C17 121.0(4)
C17 C16 H16 119.5
C18 C17 C16 120.9(5)
C18 C17 H17 119.5
C16 C17 H17 119.5
C10 C11 H11 119.7
C12 C11 C10 120.7(5)
C12 C11 H11 119.7
C13 C12 C11 119.3(5)
C13 C12 H12 120.4
C11 C12 H12 120.4
C18 C19 H19 118.7
C18 C19 C20 122.7(5)
C20 C19 H19 118.7
C15 C20 C21 121.6(5)
C15 C20 C27 115.2(5)
C19 C20 C15 118.9(5)
C19 C20 C21 117.9(5)
C19 C20 C27 114.9(5)
C22 C21 C20 114.1(4)
C22 C21 C26 120.0
C26 C21 C20 125.6(4)
C21 C22 I1 121.5(3)
C23 C22 I1 118.5(3)
C23 C22 C21 120.0
C22 C23 H23 120.0
C22 C23 C24 120.0
C24 C23 H23 120.0
C23 C24 H24 120.0
C23 C24 C25 120.0
C25 C24 H24 120.0
C24 C25 H25 120.0
C26 C25 C24 120.0
C26 C25 H25 120.0
C21 C26 H26 120.0
C25 C26 C21 120.0
C25 C26 H26 120.0
C28 C27 C20 133.2(5)
C28 C27 C32 120.0
C32 C27 C20 106.2(5)
C27 C28 H28 120.0
C29 C28 C27 120.0
C29 C28 H28 120.0
C28 C29 H29 120.0
C28 C29 C30 120.0
C30 C29 H29 120.0
C29 C30 H30 120.0
C29 C30 C31 120.0
C31 C30 H30 120.0
C30 C31 H31 120.0
C32 C31 C30 120.0
C32 C31 H31 120.0
C27 C32 I2 122.6(4)
C31 C32 I2 117.4(4)
C31 C32 C27 120.0

loop_
_geom_bond_atom_site_label_1
_geom_bond_atom_site_label_2
_geom_bond_distance
I1 C22 2.082(4)
I2 C32 2.095(5)
C6 C7 1.498(6)
C6 C1 1.394(6)
C6 C5 1.400(6)
C7 C9 1.489(6)
C7 C8 1.346(6)
C9 C10 1.395(6)
C9 C14 1.402(6)
C1 H1 0.9500
C1 C2 1.382(6)
C10 H10 0.9500
C10 C11 1.385(7)
C5 H5 0.9500
C5 C4 1.386(6)
C18 H18 0.9500
C18 C17 1.369(7)
C18 C19 1.370(7)
C3 H3 0.9500
C3 C4 1.390(6)
C3 C2 1.383(6)
C4 H4 0.9500
C14 H14 0.9500
C14 C13 1.386(6)
C2 H2 0.9500
C15 C8 1.481(6)
C15 C16 1.388(7)
C15 C20 1.409(7)
C8 H8 0.9500
C13 H13 0.9500
C13 C12 1.376(7)
C16 H16 0.9500
C16 C17 1.391(6)
C17 H17 0.9500
C11 H11 0.9500
C11 C12 1.380(7)
C12 H12 0.9500
C19 H19 0.9500
C19 C20 1.388(7)
C20 C21 1.622(7)
C20 C27 1.553(7)
C21 C22 1.3900
C21 C26 1.3900
C22 C23 1.3900
C23 H23 0.9500
C23 C24 1.3900
C24 H24 0.9500
C24 C25 1.3900
C25 H25 0.9500
C25 C26 1.3900
C26 H26 0.9500
C27 C28 1.3900
C27 C32 1.3900
C28 H28 0.9500
C28 C29 1.3900
C29 H29 0.9500
C29 C30 1.3900
C30 H30 0.9500
C30 C31 1.3900
C31 H31 0.9500
C31 C32 1.3900

loop_
_geom_torsion_atom_site_label_1
_geom_torsion_atom_site_label_2
_geom_torsion_atom_site_label_3
_geom_torsion_atom_site_label_4
_geom_torsion
I1 C22 C23 C24 -179.3(4)
C6 C7 C9 C10 -50.5(5)
C6 C7 C9 C14 129.4(4)
C6 C7 C8 C15 172.5(4)
C6 C1 C2 C3 1.0(7)
C6 C5 C4 C3 -0.8(6)
C7 C6 C1 C2 177.3(4)
C7 C6 C5 C4 -177.4(4)
C7 C9 C10 C11 -178.0(4)
C7 C9 C14 C13 178.7(4)
C9 C7 C8 C15 -10.0(8)
C9 C10 C11 C12 -1.2(7)
C9 C14 C13 C12 -0.3(7)
C1 C6 C7 C9 149.7(4)
C1 C6 C7 C8 -32.6(6)
C1 C6 C5 C4 2.2(6)
C10 C9 C14 C13 -1.3(6)
C10 C11 C12 C13 -0.4(7)
C5 C6 C7 C9 -30.8(6)
C5 C6 C7 C8 146.9(5)
C5 C6 C1 C2 -2.2(6)
C18 C19 C20 C15 0.7(10)
C18 C19 C20 C21 -165.3(5)
C18 C19 C20 C27 143.2(6)
C4 C3 C2 C1 0.5(7)
C14 C9 C10 C11 2.0(6)
C14 C13 C12 C11 1.1(7)
C2 C3 C4 C5 -0.5(7)
C15 C16 C17 C18 -1.1(8)
C15 C20 C21 C22 100.9(6)
C15 C20 C21 C26 -84.9(7)
C15 C20 C27 C28 80.2(8)
C15 C20 C27 C32 -108.7(6)
C8 C7 C9 C10 131.8(5)
C8 C7 C9 C14 -48.2(6)
C8 C15 C16 C17 -178.8(5)
C8 C15 C20 C19 179.0(6)
C8 C15 C20 C21 -15.6(9)
C8 C15 C20 C27 36.6(8)
C16 C15 C8 C7 -37.8(8)
C16 C15 C20 C19 -0.5(9)
C16 C15 C20 C21 164.9(5)
C16 C15 C20 C27 -142.9(5)
C17 C18 C19 C20 -1.0(9)
C19 C18 C17 C16 1.2(8)
C19 C20 C21 C22 -93.5(7)
C19 C20 C21 C26 80.6(7)
C19 C20 C27 C28 -63.7(9)
C19 C20 C27 C32 107.4(7)
C20 C15 C8 C7 142.8(6)
C20 C15 C16 C17 0.7(8)
C20 C21 C22 I1 -6.3(5)
C20 C21 C22 C23 174.5(4)
C20 C21 C26 C25 -173.8(5)
C20 C27 C28 C29 170.2(8)
C20 C27 C32 I2 6.6(6)
C20 C27 C32 C31 -172.6(6)
C21 C22 C23 C24 0.0
C22 C21 C26 C25 0.0
C22 C23 C24 C25 0.0
C23 C24 C25 C26 0.0
C24 C25 C26 C21 0.0
C26 C21 C22 I1 179.2(4)
C26 C21 C22 C23 0.0
C27 C28 C29 C30 0.0
C28 C27 C32 I2 179.2(6)
C28 C27 C32 C31 0.0
C28 C29 C30 C31 0.0
C29 C30 C31 C32 0.0
C30 C31 C32 I2 -179.2(6)
C30 C31 C32 C27 0.0
C32 C27 C28 C29 0.0
